data_4133627
loop_
_publ_author_name
'Wang, Yuwen'
'Kostenko, Arseni'
'Hadlington, Terrance J.'
'Luecke, Marcel-Philip'
'Yao, Shenglai'
'Driess, Matthias'

_publ_section_title
;
 Silicon-Mediated Selective Homo- and Heterocoupling of Carbon Monoxide.
;
_journal_issue 1
_journal_name_full 'Journal of the American Chemical Society'
_journal_page_first 626
_journal_page_last 634
_journal_paper_doi 10.1021/jacs.8b11899
_journal_volume 141
_journal_year 2019
_chemical_formula_sum 'C54 H67 N5 O Si2'
_chemical_formula_weight 858.30
_space_group_crystal_system monoclinic
_space_group_IT_number 14
_space_group_name_Hall '-P 2yn'
_space_group_name_H-M_alt 'P 1 21/n 1'
_atom_sites_solution_hydrogens geom
_audit_creation_method 'CrysAlisPro 1.171.38.43c (Rigaku OD, 2015)'
_cell_angle_alpha 90
_cell_angle_beta 106.452(3)
_cell_angle_gamma 90
_cell_formula_units_Z 4
_cell_length_a 16.8495(4)
_cell_length_b 13.9048(3)
_cell_length_c 22.1044(5)
_cell_measurement_reflns_used 3683
_cell_measurement_temperature 150(2)
_cell_measurement_theta_max 72.2000
_cell_measurement_theta_min 2.9040
_cell_volume 4966.8(2)
_computing_structure_refinement 'SHELXL-2014/7 (Sheldrick, 2014)'
_diffrn_ambient_temperature 150(2)
_diffrn_measured_fraction_theta_full 1.000
_diffrn_measured_fraction_theta_max 1.000
_diffrn_measurement_device 'four-circle diffractometer'
_diffrn_measurement_device_type 'SuperNova, Single source at offset, Atlas'
_diffrn_radiation_monochromator mirror
_diffrn_radiation_type CuK\a
_diffrn_radiation_wavelength 1.54184
_diffrn_reflns_av_R_equivalents 0.0614
_diffrn_reflns_av_unetI/netI 0.0745
_diffrn_reflns_Laue_measured_fraction_full 1.000
_diffrn_reflns_Laue_measured_fraction_max 1.000
_diffrn_reflns_limit_h_max 20
_diffrn_reflns_limit_h_min -18
_diffrn_reflns_limit_k_max 16
_diffrn_reflns_limit_k_min -15
_diffrn_reflns_limit_l_max 26
_diffrn_reflns_limit_l_min -26
_diffrn_reflns_number 20020
_diffrn_reflns_point_group_measured_fraction_full 1.000
_diffrn_reflns_point_group_measured_fraction_max 1.000
_diffrn_reflns_theta_full 67.496
_diffrn_reflns_theta_max 67.496
_diffrn_reflns_theta_min 2.932
_exptl_absorpt_coefficient_mu 0.967
_exptl_absorpt_correction_T_max 1.00000
_exptl_absorpt_correction_T_min 0.71952
_exptl_absorpt_correction_type multi-scan
_exptl_absorpt_process_details
;
CrysAlisPro 1.171.38.43c (Rigaku Oxford Diffraction, 2015)
Empirical absorption correction using spherical harmonics,
 implemented in SCALE3 ABSPACK scaling algorithm.
;
_exptl_crystal_colour red
_exptl_crystal_density_diffrn 1.148
_exptl_crystal_description rod
_exptl_crystal_F_000 1848
_exptl_crystal_size_max 0.284
_exptl_crystal_size_mid 0.074
_exptl_crystal_size_min 0.058
_refine_diff_density_max 0.341
_refine_diff_density_min -0.406
_refine_diff_density_rms 0.048
_refine_ls_extinction_method none
_refine_ls_goodness_of_fit_ref 1.009
_refine_ls_hydrogen_treatment constr
_refine_ls_matrix_type full
_refine_ls_number_parameters 591
_refine_ls_number_reflns 8949
_refine_ls_number_restraints 0
_refine_ls_restrained_S_all 1.009
_refine_ls_R_factor_all 0.0906
_refine_ls_R_factor_gt 0.0515
_refine_ls_shift/su_max 0.001
_refine_ls_shift/su_mean 0.000
_refine_ls_structure_factor_coef Fsqd
_refine_ls_weighting_details 'w=1/[\s^2^(Fo^2^)+(0.0513P)^2^] where P=(Fo^2^+2Fc^2^)/3'
_refine_ls_weighting_scheme calc
_refine_ls_wR_factor_gt 0.1142
_refine_ls_wR_factor_ref 0.1381
_reflns_Friedel_coverage 0.000
_reflns_number_gt 5820
_reflns_number_total 8949
_reflns_threshold_expression 'I > 2\s(I)'
_cod_data_source_file ja8b11899_si_002.cif
_cod_data_source_block 3a
_cod_original_sg_symbol_H-M 'P 21/n'
_cod_database_code 4133627
_shelx_shelxl_version_number 2014/7
_shelx_space_group_comment
;
The symmetry employed for this shelxl refinement is uniquely defined
by the following loop, which should always be used as a source of
symmetry information in preference to the above space-group names.
They are only intended as comments.
;
_shelx_estimated_absorpt_t_min 0.771
_shelx_estimated_absorpt_t_max 0.946

loop_
_space_group_symop_operation_xyz
'x, y, z'
'-x+1/2, y+1/2, -z+1/2'
'-x, -y, -z'
'x-1/2, -y-1/2, z-1/2'

loop_
_atom_site_label
_atom_site_type_symbol
_atom_site_fract_x
_atom_site_fract_y
_atom_site_fract_z
_atom_site_U_iso_or_equiv
_atom_site_adp_type
_atom_site_occupancy
_atom_site_site_symmetry_order
_atom_site_calc_flag
_atom_site_refinement_flags_posn
_atom_site_refinement_flags_adp
_atom_site_refinement_flags_occupancy
_atom_site_disorder_assembly
_atom_site_disorder_group
Si1 Si 0.49137(4) 0.68426(5) 0.70176(3) 0.02727(17) Uani 1 1 d . . . . .
Si2 Si 0.41475(4) 0.78955(5) 0.81351(3) 0.03058(18) Uani 1 1 d . . . . .
O1 O 0.46877(10) 0.88610(12) 0.71210(8) 0.0301(4) Uani 1 1 d . . . . .
N1 N 0.41975(13) 0.67910(16) 0.62555(9) 0.0305(5) Uani 1 1 d . . . . .
N3 N 0.33233(13) 0.76203(17) 0.84970(10) 0.0332(5) Uani 1 1 d . . . . .
N4 N 0.46018(13) 0.77637(16) 0.89920(10) 0.0330(5) Uani 1 1 d . . . . .
N5 N 0.45039(13) 0.61181(16) 0.80176(10) 0.0317(5) Uani 1 1 d . . . . .
N2 N 0.51865(13) 0.65718(16) 0.57368(10) 0.0338(5) Uani 1 1 d . . . . .
C31 C 0.57079(16) 0.77960(18) 0.69918(12) 0.0294(6) Uani 1 1 d . . . . .
C47 C 0.48734(16) 0.54106(19) 0.78133(12) 0.0315(6) Uani 1 1 d . . . . .
C9 C 0.45075(16) 0.69809(19) 0.57320(12) 0.0323(6) Uani 1 1 d . . . . .
C44 C 0.42120(16) 0.92096(19) 0.79993(12) 0.0337(6) Uani 1 1 d . . . . .
C36 C 0.54926(15) 0.87328(19) 0.70739(12) 0.0308(6) Uani 1 1 d . . . . .
C46 C 0.44973(15) 0.70113(18) 0.77019(12) 0.0293(6) Uani 1 1 d . . . . .
C45 C 0.46463(16) 0.95155(19) 0.75850(13) 0.0339(6) Uani 1 1 d . . . . .
C24 C 0.38740(16) 0.7517(2) 0.90664(12) 0.0332(6) Uani 1 1 d . . . . .
C52 C 0.53894(16) 0.56422(19) 0.73608(12) 0.0314(6) Uani 1 1 d . . . . .
C1 C 0.33102(16) 0.6466(2) 0.61216(12) 0.0342(6) Uani 1 1 d . . . . .
C40 C 0.50737(17) 1.0380(2) 0.76308(13) 0.0371(6) Uani 1 1 d . . . . .
C32 C 0.65227(16) 0.7668(2) 0.69632(12) 0.0358(6) Uani 1 1 d . . . . .
H32 H 0.6709 0.7043 0.6897 0.043 Uiso 1 1 calc R U . . .
C35 C 0.59979(16) 0.95393(19) 0.71264(13) 0.0354(6) Uani 1 1 d . . . . .
C48 C 0.48190(18) 0.4432(2) 0.80061(13) 0.0389(7) Uani 1 1 d . . . . .
C10 C 0.40430(17) 0.7734(2) 0.52719(13) 0.0398(7) Uani 1 1 d . . . . .
C16 C 0.24292(17) 0.7387(2) 0.82723(13) 0.0387(7) Uani 1 1 d . . . . .
C34 C 0.68011(17) 0.9370(2) 0.71057(14) 0.0422(7) Uani 1 1 d . . . . .
H34 H 0.7176 0.9892 0.7143 0.051 Uiso 1 1 calc R U . . .
C5 C 0.56879(18) 0.6759(2) 0.52913(13) 0.0418(7) Uani 1 1 d . . . . .
C33 C 0.70598(17) 0.8443(2) 0.70305(14) 0.0411(7) Uani 1 1 d . . . . .
H33 H 0.7615 0.8337 0.7025 0.049 Uiso 1 1 calc R U . . .
C53 C 0.62788(16) 0.5811(2) 0.78072(13) 0.0424(7) Uani 1 1 d . . . . .
H53A H 0.6459 0.5240 0.8069 0.064 Uiso 1 1 calc R U . . .
H53B H 0.6274 0.6368 0.8078 0.064 Uiso 1 1 calc R U . . .
H53C H 0.6661 0.5933 0.7554 0.064 Uiso 1 1 calc R U . . .
C37 C 0.56340(17) 1.0527(2) 0.72036(14) 0.0403(7) Uani 1 1 d . . . . .
C25 C 0.37013(17) 0.7178(2) 0.96525(13) 0.0417(7) Uani 1 1 d . . . . .
C41 C 0.49682(19) 1.1023(2) 0.80856(14) 0.0453(7) Uani 1 1 d . . . . .
H41 H 0.5249 1.1623 0.8140 0.054 Uiso 1 1 calc R U . . .
C20 C 0.54491(17) 0.7760(2) 0.94324(13) 0.0426(7) Uani 1 1 d . . . . .
C51 C 0.54271(18) 0.4817(2) 0.69339(14) 0.0424(7) Uani 1 1 d . . . . .
H51 H 0.5547 0.4929 0.6545 0.051 Uiso 1 1 calc R U . . .
C43 C 0.41015(18) 0.9902(2) 0.84325(14) 0.0428(7) Uani 1 1 d . . . . .
H43 H 0.3777 0.9750 0.8708 0.051 Uiso 1 1 calc R U . . .
C54 C 0.4458(2) 0.4223(2) 0.85429(14) 0.0491(8) Uani 1 1 d . . . . .
H54A H 0.3871 0.4402 0.8420 0.074 Uiso 1 1 calc R U . . .
H54B H 0.4755 0.4596 0.8914 0.074 Uiso 1 1 calc R U . . .
H54C H 0.4513 0.3535 0.8643 0.074 Uiso 1 1 calc R U . . .
C49 C 0.50412(19) 0.3721(2) 0.76656(14) 0.0463(8) Uani 1 1 d . . . . .
H49 H 0.5033 0.3074 0.7800 0.056 Uiso 1 1 calc R U . . .
C4 C 0.32178(17) 0.5791(2) 0.66433(13) 0.0438(7) Uani 1 1 d . . . . .
H4A H 0.3616 0.5263 0.6694 0.066 Uiso 1 1 calc R U . . .
H4B H 0.2655 0.5529 0.6530 0.066 Uiso 1 1 calc R U . . .
H4C H 0.3323 0.6148 0.7040 0.066 Uiso 1 1 calc R U . . .
C50 C 0.5291(2) 0.3921(2) 0.71039(14) 0.0472(8) Uani 1 1 d . . . . .
H50 H 0.5360 0.3399 0.6846 0.057 Uiso 1 1 calc R U . . .
C11 C 0.4045(2) 0.8674(2) 0.54884(15) 0.0498(8) Uani 1 1 d . . . . .
H11 H 0.4321 0.8818 0.5917 0.060 Uiso 1 1 calc R U . . .
C6 C 0.64940(18) 0.6199(2) 0.55735(15) 0.0515(8) Uani 1 1 d . . . . .
H6A H 0.6785 0.6471 0.5986 0.077 Uiso 1 1 calc R U . . .
H6B H 0.6847 0.6246 0.5290 0.077 Uiso 1 1 calc R U . . .
H6C H 0.6364 0.5522 0.5625 0.077 Uiso 1 1 calc R U . . .
C2 C 0.30570(19) 0.5862(2) 0.55185(13) 0.0491(8) Uani 1 1 d . . . . .
H2A H 0.3002 0.6280 0.5152 0.074 Uiso 1 1 calc R U . . .
H2B H 0.2526 0.5547 0.5486 0.074 Uiso 1 1 calc R U . . .
H2C H 0.3480 0.5373 0.5532 0.074 Uiso 1 1 calc R U . . .
C15 C 0.36141(19) 0.7539(3) 0.46449(13) 0.0505(8) Uani 1 1 d . . . . .
H15 H 0.3605 0.6903 0.4485 0.061 Uiso 1 1 calc R U . . .
C26 C 0.3669(2) 0.6197(3) 0.97572(15) 0.0550(9) Uani 1 1 d . . . . .
H26 H 0.3762 0.5755 0.9457 0.066 Uiso 1 1 calc R U . . .
C7 C 0.5287(2) 0.6330(3) 0.46406(13) 0.0527(9) Uani 1 1 d . . . . .
H7A H 0.5083 0.5682 0.4688 0.079 Uiso 1 1 calc R U . . .
H7B H 0.5698 0.6294 0.4403 0.079 Uiso 1 1 calc R U . . .
H7C H 0.4824 0.6737 0.4413 0.079 Uiso 1 1 calc R U . . .
C42 C 0.4458(2) 1.0797(2) 0.84609(14) 0.0487(8) Uani 1 1 d . . . . .
H42 H 0.4355 1.1267 0.8741 0.058 Uiso 1 1 calc R U . . .
C39 C 0.6317(2) 1.1268(2) 0.74758(16) 0.0544(9) Uani 1 1 d . . . . .
H39A H 0.6065 1.1887 0.7527 0.082 Uiso 1 1 calc R U . . .
H39B H 0.6660 1.1346 0.7187 0.082 Uiso 1 1 calc R U . . .
H39C H 0.6662 1.1045 0.7887 0.082 Uiso 1 1 calc R U . . .
C38 C 0.50991(19) 1.0883(2) 0.65541(14) 0.0501(8) Uani 1 1 d . . . . .
H38A H 0.4634 1.0441 0.6393 0.075 Uiso 1 1 calc R U . . .
H38B H 0.5437 1.0905 0.6259 0.075 Uiso 1 1 calc R U . . .
H38C H 0.4888 1.1528 0.6598 0.075 Uiso 1 1 calc R U . . .
C3 C 0.27364(17) 0.7330(2) 0.60799(14) 0.0471(8) Uani 1 1 d . . . . .
H3A H 0.2938 0.7730 0.6457 0.071 Uiso 1 1 calc R U . . .
H3B H 0.2176 0.7104 0.6051 0.071 Uiso 1 1 calc R U . . .
H3C H 0.2727 0.7710 0.5704 0.071 Uiso 1 1 calc R U . . .
C19 C 0.21293(18) 0.7867(3) 0.76268(14) 0.0579(10) Uani 1 1 d . . . . .
H19A H 0.2227 0.8562 0.7673 0.087 Uiso 1 1 calc R U . . .
H19B H 0.1536 0.7747 0.7447 0.087 Uiso 1 1 calc R U . . .
H19C H 0.2432 0.7602 0.7346 0.087 Uiso 1 1 calc R U . . .
C30 C 0.35681(18) 0.7829(3) 1.00915(13) 0.0507(8) Uani 1 1 d . . . . .
H30 H 0.3587 0.8502 1.0022 0.061 Uiso 1 1 calc R U . . .
C18 C 0.19549(18) 0.7794(3) 0.87081(14) 0.0534(9) Uani 1 1 d . . . . .
H18A H 0.2106 0.7440 0.9108 0.080 Uiso 1 1 calc R U . . .
H18B H 0.1359 0.7729 0.8508 0.080 Uiso 1 1 calc R U . . .
H18C H 0.2094 0.8475 0.8789 0.080 Uiso 1 1 calc R U . . .
C8 C 0.5892(2) 0.7821(2) 0.52378(15) 0.0548(9) Uani 1 1 d . . . . .
H8A H 0.5388 0.8167 0.5013 0.082 Uiso 1 1 calc R U . . .
H8B H 0.6305 0.7882 0.5005 0.082 Uiso 1 1 calc R U . . .
H8C H 0.6112 0.8094 0.5661 0.082 Uiso 1 1 calc R U . . .
C17 C 0.2309(2) 0.6301(2) 0.82001(16) 0.0585(9) Uani 1 1 d . . . . .
H17A H 0.2656 0.6047 0.7948 0.088 Uiso 1 1 calc R U . . .
H17B H 0.1727 0.6160 0.7988 0.088 Uiso 1 1 calc R U . . .
H17C H 0.2468 0.5999 0.8618 0.088 Uiso 1 1 calc R U . . .
C14 C 0.3200(2) 0.8272(3) 0.42526(15) 0.0620(10) Uani 1 1 d . . . . .
H14 H 0.2893 0.8129 0.3831 0.074 Uiso 1 1 calc R U . . .
C29 C 0.3405(2) 0.7474(3) 1.06392(15) 0.0666(11) Uani 1 1 d . . . . .
H29 H 0.3320 0.7906 1.0948 0.080 Uiso 1 1 calc R U . . .
C12 C 0.3651(2) 0.9406(3) 0.50872(17) 0.0653(10) Uani 1 1 d . . . . .
H12 H 0.3670 1.0048 0.5238 0.078 Uiso 1 1 calc R U . . .
C23 C 0.6006(3) 0.8209(5) 0.9060(2) 0.0519(14) Uani 0.827(11) 1 d . . P A 1
H23A H 0.5955 0.7838 0.8674 0.078 Uiso 0.827(11) 1 calc R U P A 1
H23B H 0.6583 0.8201 0.9320 0.078 Uiso 0.827(11) 1 calc R U P A 1
H23C H 0.5834 0.8875 0.8949 0.078 Uiso 0.827(11) 1 calc R U P A 1
C28 C 0.3368(2) 0.6494(4) 1.07269(18) 0.0757(13) Uani 1 1 d . . . . .
H28 H 0.3248 0.6258 1.1095 0.091 Uiso 1 1 calc R U . . .
C13 C 0.3230(2) 0.9197(3) 0.44687(17) 0.0716(12) Uani 1 1 d . . . . .
H13 H 0.2961 0.9697 0.4193 0.086 Uiso 1 1 calc R U . . .
C22 C 0.5502(3) 0.8355(6) 1.0002(3) 0.072(2) Uani 0.827(11) 1 d . . P A 1
H22A H 0.5264 0.8991 0.9872 0.108 Uiso 0.827(11) 1 calc R U P A 1
H22B H 0.6082 0.8425 1.0247 0.108 Uiso 0.827(11) 1 calc R U P A 1
H22C H 0.5193 0.8040 1.0262 0.108 Uiso 0.827(11) 1 calc R U P A 1
C27 C 0.3500(2) 0.5858(3) 1.02993(18) 0.0749(12) Uani 1 1 d . . . . .
H27 H 0.3478 0.5186 1.0370 0.090 Uiso 1 1 calc R U . . .
C21 C 0.5726(3) 0.6722(4) 0.9593(3) 0.0666(18) Uani 0.827(11) 1 d . . P A 1
H21A H 0.5392 0.6432 0.9843 0.100 Uiso 0.827(11) 1 calc R U P A 1
H21B H 0.6311 0.6713 0.9837 0.100 Uiso 0.827(11) 1 calc R U P A 1
H21C H 0.5654 0.6355 0.9203 0.100 Uiso 0.827(11) 1 calc R U P A 1
C22A C 0.5507(16) 0.8789(17) 0.9799(13) 0.053(7) Uiso 0.173(11) 1 d . . P A 2
H22D H 0.5445 0.9316 0.9495 0.079 Uiso 0.173(11) 1 calc R U P A 2
H22E H 0.6045 0.8841 1.0117 0.079 Uiso 0.173(11) 1 calc R U P A 2
H22F H 0.5064 0.8828 1.0006 0.079 Uiso 0.173(11) 1 calc R U P A 2
C21A C 0.5584(13) 0.6958(15) 0.9936(12) 0.049(6) Uiso 0.173(11) 1 d . . P A 2
H21D H 0.5207 0.7057 1.0196 0.073 Uiso 0.173(11) 1 calc R U P A 2
H21E H 0.6157 0.6978 1.0203 0.073 Uiso 0.173(11) 1 calc R U P A 2
H21F H 0.5473 0.6331 0.9727 0.073 Uiso 0.173(11) 1 calc R U P A 2
C23A C 0.6066(16) 0.771(2) 0.9107(13) 0.056(7) Uiso 0.173(11) 1 d . . P A 2
H23D H 0.6010 0.7103 0.8873 0.084 Uiso 0.173(11) 1 calc R U P A 2
H23E H 0.6616 0.7743 0.9411 0.084 Uiso 0.173(11) 1 calc R U P A 2
H23F H 0.5997 0.8251 0.8811 0.084 Uiso 0.173(11) 1 calc R U P A 2

loop_
_atom_site_aniso_label
_atom_site_aniso_U_11
_atom_site_aniso_U_22
_atom_site_aniso_U_33
_atom_site_aniso_U_23
_atom_site_aniso_U_13
_atom_site_aniso_U_12
Si1 0.0260(3) 0.0299(4) 0.0266(4) -0.0002(3) 0.0085(3) -0.0008(3)
Si2 0.0293(4) 0.0363(4) 0.0279(4) -0.0005(3) 0.0109(3) 0.0000(3)
O1 0.0264(9) 0.0322(10) 0.0337(10) -0.0028(8) 0.0118(8) -0.0009(7)
N1 0.0295(11) 0.0362(12) 0.0264(11) -0.0012(10) 0.0089(9) -0.0025(10)
N3 0.0267(11) 0.0477(14) 0.0261(11) 0.0008(10) 0.0091(9) 0.0023(10)
N4 0.0291(11) 0.0446(13) 0.0253(11) -0.0030(10) 0.0075(10) 0.0011(10)
N5 0.0310(12) 0.0349(12) 0.0289(12) 0.0032(10) 0.0081(10) -0.0008(10)
N2 0.0329(12) 0.0414(13) 0.0294(12) -0.0036(10) 0.0126(10) -0.0030(10)
C31 0.0305(13) 0.0314(13) 0.0268(13) -0.0026(11) 0.0087(11) -0.0002(11)
C47 0.0319(14) 0.0311(14) 0.0301(14) 0.0024(12) 0.0066(12) 0.0006(11)
C9 0.0354(15) 0.0373(15) 0.0238(13) -0.0019(12) 0.0080(11) -0.0034(12)
C44 0.0341(14) 0.0352(14) 0.0341(14) -0.0017(12) 0.0137(12) 0.0051(12)
C36 0.0265(13) 0.0398(15) 0.0281(14) -0.0009(12) 0.0111(11) -0.0022(11)
C46 0.0268(13) 0.0325(14) 0.0285(13) 0.0028(11) 0.0077(11) -0.0020(11)
C45 0.0311(14) 0.0334(14) 0.0366(15) -0.0026(12) 0.0089(12) 0.0040(12)
C24 0.0329(14) 0.0404(15) 0.0275(14) -0.0021(12) 0.0103(12) 0.0033(12)
C52 0.0291(13) 0.0340(14) 0.0297(14) -0.0005(12) 0.0058(11) 0.0017(11)
C1 0.0272(13) 0.0456(16) 0.0304(14) -0.0016(13) 0.0091(11) -0.0062(12)
C40 0.0374(15) 0.0328(14) 0.0411(16) 0.0000(13) 0.0109(13) 0.0022(12)
C32 0.0317(14) 0.0420(16) 0.0374(15) -0.0028(13) 0.0157(12) 0.0004(12)
C35 0.0329(14) 0.0347(15) 0.0392(16) -0.0017(13) 0.0111(13) -0.0047(12)
C48 0.0412(16) 0.0352(15) 0.0385(16) 0.0093(13) 0.0081(13) -0.0006(13)
C10 0.0340(15) 0.0541(19) 0.0330(15) 0.0100(14) 0.0120(13) 0.0024(14)
C16 0.0285(14) 0.0572(19) 0.0325(15) 0.0012(14) 0.0122(12) -0.0012(13)
C34 0.0367(16) 0.0398(16) 0.0542(19) -0.0048(14) 0.0196(14) -0.0107(13)
C5 0.0415(16) 0.0526(18) 0.0384(16) -0.0061(14) 0.0231(14) -0.0069(14)
C33 0.0289(14) 0.0469(17) 0.0526(18) -0.0044(15) 0.0200(14) -0.0031(13)
C53 0.0317(15) 0.0469(17) 0.0467(17) 0.0110(14) 0.0078(13) 0.0074(13)
C37 0.0388(16) 0.0325(15) 0.0526(18) -0.0003(14) 0.0178(14) -0.0061(12)
C25 0.0334(15) 0.063(2) 0.0307(15) 0.0049(15) 0.0120(13) 0.0072(14)
C41 0.0504(18) 0.0328(15) 0.0521(19) -0.0057(14) 0.0135(15) 0.0006(14)
C20 0.0291(14) 0.063(2) 0.0326(15) -0.0076(15) 0.0041(12) 0.0005(14)
C51 0.0506(18) 0.0385(16) 0.0401(16) -0.0016(13) 0.0163(14) 0.0073(14)
C43 0.0460(17) 0.0436(17) 0.0421(17) -0.0008(14) 0.0178(14) 0.0102(14)
C54 0.0566(19) 0.0445(18) 0.0469(18) 0.0107(15) 0.0156(16) -0.0037(15)
C49 0.0544(19) 0.0327(16) 0.0519(19) 0.0083(14) 0.0151(16) 0.0035(14)
C4 0.0334(15) 0.060(2) 0.0359(16) 0.0028(15) 0.0071(13) -0.0158(14)
C50 0.059(2) 0.0338(16) 0.0507(19) -0.0031(14) 0.0182(16) 0.0051(15)
C11 0.057(2) 0.0503(19) 0.0421(17) 0.0102(15) 0.0137(16) 0.0077(16)
C6 0.0431(17) 0.070(2) 0.0496(19) -0.0113(17) 0.0261(15) -0.0013(16)
C2 0.0441(17) 0.063(2) 0.0396(17) -0.0117(16) 0.0109(14) -0.0188(16)
C15 0.0443(17) 0.076(2) 0.0325(16) 0.0099(16) 0.0125(14) -0.0035(17)
C26 0.055(2) 0.063(2) 0.0506(19) 0.0170(17) 0.0216(17) 0.0100(17)
C7 0.056(2) 0.071(2) 0.0383(17) -0.0109(16) 0.0240(15) -0.0072(17)
C42 0.058(2) 0.0409(17) 0.0487(19) -0.0074(15) 0.0177(16) 0.0081(15)
C39 0.054(2) 0.0363(17) 0.077(2) -0.0073(16) 0.0264(18) -0.0122(15)
C38 0.0557(19) 0.0382(17) 0.062(2) 0.0127(15) 0.0250(17) 0.0009(15)
C3 0.0306(15) 0.061(2) 0.0514(19) 0.0000(16) 0.0143(14) 0.0022(14)
C19 0.0305(16) 0.098(3) 0.0412(18) 0.0098(19) 0.0036(14) 0.0004(17)
C30 0.0430(17) 0.077(2) 0.0340(16) -0.0044(16) 0.0136(14) 0.0074(17)
C18 0.0332(16) 0.081(2) 0.0492(19) -0.0041(18) 0.0172(15) 0.0040(16)
C8 0.060(2) 0.059(2) 0.056(2) 0.0012(17) 0.0356(18) -0.0130(17)
C17 0.0432(18) 0.070(2) 0.061(2) -0.0133(19) 0.0125(17) -0.0157(17)
C14 0.050(2) 0.100(3) 0.0348(18) 0.020(2) 0.0107(16) 0.005(2)
C29 0.0461(19) 0.123(4) 0.0339(18) -0.005(2) 0.0160(16) 0.015(2)
C12 0.080(3) 0.055(2) 0.061(2) 0.0222(19) 0.022(2) 0.016(2)
C23 0.030(2) 0.075(4) 0.048(3) -0.012(3) 0.0073(18) -0.010(2)
C28 0.058(2) 0.119(4) 0.054(2) 0.037(3) 0.0221(19) 0.021(2)
C13 0.071(3) 0.092(3) 0.054(2) 0.037(2) 0.021(2) 0.027(2)
C22 0.044(2) 0.121(6) 0.045(3) -0.034(4) 0.002(2) -0.004(3)
C27 0.075(3) 0.090(3) 0.071(3) 0.033(2) 0.038(2) 0.023(2)
C21 0.038(2) 0.079(3) 0.070(4) 0.009(3) -0.004(2) 0.014(2)

loop_
_atom_type_symbol
_atom_type_description
_atom_type_scat_dispersion_real
_atom_type_scat_dispersion_imag
_atom_type_scat_source
C C 0.0181 0.0091 'International Tables Vol C Tables 4.2.6.8 and 6.1.1.4'
H H 0.0000 0.0000 'International Tables Vol C Tables 4.2.6.8 and 6.1.1.4'
N N 0.0311 0.0180 'International Tables Vol C Tables 4.2.6.8 and 6.1.1.4'
Si Si 0.2541 0.3302 'International Tables Vol C Tables 4.2.6.8 and 6.1.1.4'
O O 0.0492 0.0322 'International Tables Vol C Tables 4.2.6.8 and 6.1.1.4'

loop_
_geom_angle_atom_site_label_1
_geom_angle_atom_site_label_2
_geom_angle_atom_site_label_3
_geom_angle
N1 Si1 C46 117.84(11)
N1 Si1 C31 107.21(11)
C46 Si1 C31 111.69(11)
N1 Si1 C52 115.92(11)
C46 Si1 C52 89.99(11)
C31 Si1 C52 113.70(12)
C46 Si2 N3 120.32(12)
C46 Si2 N4 112.63(11)
N3 Si2 N4 71.03(9)
C46 Si2 C44 123.69(12)
N3 Si2 C44 111.26(11)
N4 Si2 C44 103.76(11)
C46 Si2 C24 120.74(11)
N3 Si2 C24 35.82(9)
N4 Si2 C24 35.35(9)
C44 Si2 C24 113.97(11)
C45 O1 C36 113.00(19)
C9 N1 C1 117.9(2)
C9 N1 Si1 117.20(17)
C1 N1 Si1 124.63(17)
C24 N3 C16 131.1(2)
C24 N3 Si2 91.36(16)
C16 N3 Si2 136.46(17)
C24 N4 C20 132.0(2)
C24 N4 Si2 91.36(16)
C20 N4 Si2 135.94(18)
C47 N5 C46 115.1(2)
C9 N2 C5 126.3(2)
C36 C31 C32 115.0(2)
C36 C31 Si1 116.27(19)
C32 C31 Si1 128.4(2)
N5 C47 C48 122.2(2)
N5 C47 C52 118.6(2)
C48 C47 C52 119.2(2)
N2 C9 N1 116.5(2)
N2 C9 C10 127.3(2)
N1 C9 C10 115.8(2)
C45 C44 C43 115.8(3)
C45 C44 Si2 118.19(19)
C43 C44 Si2 122.5(2)
C31 C36 C35 126.5(2)
C31 C36 O1 115.3(2)
C35 C36 O1 118.2(2)
N5 C46 Si2 107.47(17)
N5 C46 Si1 109.73(18)
Si2 C46 Si1 142.66(15)
O1 C45 C40 119.2(2)
O1 C45 C44 115.6(2)
C40 C45 C44 125.1(3)
N4 C24 N3 105.9(2)
N4 C24 C25 127.4(2)
N3 C24 C25 126.7(2)
N4 C24 Si2 53.30(13)
N3 C24 Si2 52.82(13)
C25 C24 Si2 174.7(2)
C51 C52 C47 112.5(2)
C51 C52 C53 108.0(2)
C47 C52 C53 103.8(2)
C51 C52 Si1 120.40(19)
C47 C52 Si1 100.98(17)
C53 C52 Si1 109.78(18)
N1 C1 C3 110.5(2)
N1 C1 C4 110.1(2)
C3 C1 C4 109.3(2)
N1 C1 C2 110.6(2)
C3 C1 C2 111.3(2)
C4 C1 C2 104.9(2)
C45 C40 C41 116.0(3)
C45 C40 C37 118.0(2)
C41 C40 C37 126.0(3)
C33 C32 C31 120.9(3)
C33 C32 H32 119.6
C31 C32 H32 119.6
C34 C35 C36 116.1(3)
C34 C35 C37 125.5(2)
C36 C35 C37 118.4(2)
C49 C48 C47 118.3(3)
C49 C48 C54 122.2(3)
C47 C48 C54 119.3(3)
C11 C10 C15 118.3(3)
C11 C10 C9 117.9(3)
C15 C10 C9 123.8(3)
N3 C16 C18 111.8(2)
N3 C16 C19 104.7(2)
C18 C16 C19 109.5(3)
N3 C16 C17 110.1(2)
C18 C16 C17 110.9(3)
C19 C16 C17 109.7(3)
C33 C34 C35 120.3(3)
C33 C34 H34 119.8
C35 C34 H34 119.8
N2 C5 C7 111.8(2)
N2 C5 C8 113.7(2)
C7 C5 C8 110.7(3)
N2 C5 C6 104.1(2)
C7 C5 C6 106.7(3)
C8 C5 C6 109.2(3)
C34 C33 C32 121.2(3)
C34 C33 H33 119.4
C32 C33 H33 119.4
C52 C53 H53A 109.5
C52 C53 H53B 109.5
H53A C53 H53B 109.5
C52 C53 H53C 109.5
H53A C53 H53C 109.5
H53B C53 H53C 109.5
C40 C37 C35 106.6(2)
C40 C37 C39 112.0(2)
C35 C37 C39 111.5(2)
C40 C37 C38 108.5(2)
C35 C37 C38 109.3(2)
C39 C37 C38 108.9(2)
C26 C25 C30 120.1(3)
C26 C25 C24 119.0(3)
C30 C25 C24 120.8(3)
C42 C41 C40 120.8(3)
C42 C41 H41 119.6
C40 C41 H41 119.6
C23A C20 N4 111.9(11)
N4 C20 C22 111.6(3)
N4 C20 C21 109.3(3)
C22 C20 C21 112.8(4)
C23A C20 C21A 110.5(12)
N4 C20 C21A 113.1(8)
N4 C20 C23 105.4(3)
C22 C20 C23 109.0(4)
C21 C20 C23 108.3(3)
C23A C20 C22A 110.1(14)
N4 C20 C22A 103.5(9)
C21A C20 C22A 107.4(11)
C50 C51 C52 119.6(3)
C50 C51 H51 120.2
C52 C51 H51 120.2
C42 C43 C44 120.6(3)
C42 C43 H43 119.7
C44 C43 H43 119.7
C48 C54 H54A 109.5
C48 C54 H54B 109.5
H54A C54 H54B 109.5
C48 C54 H54C 109.5
H54A C54 H54C 109.5
H54B C54 H54C 109.5
C48 C49 C50 122.0(3)
C48 C49 H49 119.0
C50 C49 H49 119.0
C1 C4 H4A 109.5
C1 C4 H4B 109.5
H4A C4 H4B 109.5
C1 C4 H4C 109.5
H4A C4 H4C 109.5
H4B C4 H4C 109.5
C51 C50 C49 122.3(3)
C51 C50 H50 118.9
C49 C50 H50 118.9
C12 C11 C10 121.0(3)
C12 C11 H11 119.5
C10 C11 H11 119.5
C5 C6 H6A 109.5
C5 C6 H6B 109.5
H6A C6 H6B 109.5
C5 C6 H6C 109.5
H6A C6 H6C 109.5
H6B C6 H6C 109.5
C1 C2 H2A 109.5
C1 C2 H2B 109.5
H2A C2 H2B 109.5
C1 C2 H2C 109.5
H2A C2 H2C 109.5
H2B C2 H2C 109.5
C14 C15 C10 120.2(3)
C14 C15 H15 119.9
C10 C15 H15 119.9
C25 C26 C27 120.3(4)
C25 C26 H26 119.8
C27 C26 H26 119.8
C5 C7 H7A 109.5
C5 C7 H7B 109.5
H7A C7 H7B 109.5
C5 C7 H7C 109.5
H7A C7 H7C 109.5
H7B C7 H7C 109.5
C43 C42 C41 120.9(3)
C43 C42 H42 119.5
C41 C42 H42 119.5
C37 C39 H39A 109.5
C37 C39 H39B 109.5
H39A C39 H39B 109.5
C37 C39 H39C 109.5
H39A C39 H39C 109.5
H39B C39 H39C 109.5
C37 C38 H38A 109.5
C37 C38 H38B 109.5
H38A C38 H38B 109.5
C37 C38 H38C 109.5
H38A C38 H38C 109.5
H38B C38 H38C 109.5
C1 C3 H3A 109.5
C1 C3 H3B 109.5
H3A C3 H3B 109.5
C1 C3 H3C 109.5
H3A C3 H3C 109.5
H3B C3 H3C 109.5
C16 C19 H19A 109.5
C16 C19 H19B 109.5
H19A C19 H19B 109.5
C16 C19 H19C 109.5
H19A C19 H19C 109.5
H19B C19 H19C 109.5
C25 C30 C29 118.8(4)
C25 C30 H30 120.6
C29 C30 H30 120.6
C16 C18 H18A 109.5
C16 C18 H18B 109.5
H18A C18 H18B 109.5
C16 C18 H18C 109.5
H18A C18 H18C 109.5
H18B C18 H18C 109.5
C5 C8 H8A 109.5
C5 C8 H8B 109.5
H8A C8 H8B 109.5
C5 C8 H8C 109.5
H8A C8 H8C 109.5
H8B C8 H8C 109.5
C16 C17 H17A 109.5
C16 C17 H17B 109.5
H17A C17 H17B 109.5
C16 C17 H17C 109.5
H17A C17 H17C 109.5
H17B C17 H17C 109.5
C13 C14 C15 120.6(3)
C13 C14 H14 119.7
C15 C14 H14 119.7
C28 C29 C30 119.7(4)
C28 C29 H29 120.2
C30 C29 H29 120.2
C13 C12 C11 119.8(4)
C13 C12 H12 120.1
C11 C12 H12 120.1
C20 C23 H23A 109.5
C20 C23 H23B 109.5
H23A C23 H23B 109.5
C20 C23 H23C 109.5
H23A C23 H23C 109.5
H23B C23 H23C 109.5
C27 C28 C29 121.5(4)
C27 C28 H28 119.3
C29 C28 H28 119.3
C14 C13 C12 120.1(3)
C14 C13 H13 120.0
C12 C13 H13 120.0
C20 C22 H22A 109.5
C20 C22 H22B 109.5
H22A C22 H22B 109.5
C20 C22 H22C 109.5
H22A C22 H22C 109.5
H22B C22 H22C 109.5
C28 C27 C26 119.6(4)
C28 C27 H27 120.2
C26 C27 H27 120.2
C20 C21 H21A 109.5
C20 C21 H21B 109.5
H21A C21 H21B 109.5
C20 C21 H21C 109.5
H21A C21 H21C 109.5
H21B C21 H21C 109.5
C20 C22A H22D 109.5
C20 C22A H22E 109.5
H22D C22A H22E 109.5
C20 C22A H22F 109.5
H22D C22A H22F 109.5
H22E C22A H22F 109.5
C20 C21A H21D 109.5
C20 C21A H21E 109.5
H21D C21A H21E 109.5
C20 C21A H21F 109.5
H21D C21A H21F 109.5
H21E C21A H21F 109.5
C20 C23A H23D 109.5
C20 C23A H23E 109.5
H23D C23A H23E 109.5
C20 C23A H23F 109.5
H23D C23A H23F 109.5
H23E C23A H23F 109.5

loop_
_geom_bond_atom_site_label_1
_geom_bond_atom_site_label_2
_geom_bond_distance
Si1 N1 1.774(2)
Si1 C46 1.854(3)
Si1 C31 1.896(3)
Si1 C52 1.913(3)
Si2 C46 1.760(3)
Si2 N3 1.829(2)
Si2 N4 1.840(2)
Si2 C44 1.860(3)
Si2 C24 2.295(3)
O1 C45 1.388(3)
O1 C36 1.401(3)
N1 C9 1.423(3)
N1 C1 1.509(3)
N3 C24 1.343(3)
N3 C16 1.483(3)
N4 C24 1.328(3)
N4 C20 1.483(3)
N5 C47 1.311(3)
N5 C46 1.423(3)
N2 C9 1.275(3)
N2 C5 1.491(3)
C31 C36 1.378(4)
C31 C32 1.403(4)
C47 C48 1.437(4)
C47 C52 1.534(4)
C9 C10 1.514(4)
C44 C45 1.391(4)
C44 C43 1.407(4)
C36 C35 1.393(4)
C45 C40 1.390(4)
C24 C25 1.483(4)
C52 C51 1.498(4)
C52 C53 1.561(4)
C1 C3 1.528(4)
C1 C4 1.528(4)
C1 C2 1.530(4)
C40 C41 1.394(4)
C40 C37 1.526(4)
C32 C33 1.388(4)
C32 H32 0.9500
C35 C34 1.387(4)
C35 C37 1.533(4)
C48 C49 1.358(4)
C48 C54 1.507(4)
C10 C11 1.392(4)
C10 C15 1.396(4)
C16 C18 1.524(4)
C16 C19 1.526(4)
C16 C17 1.526(4)
C34 C33 1.385(4)
C34 H34 0.9500
C5 C7 1.527(4)
C5 C8 1.527(4)
C5 C6 1.537(4)
C33 H33 0.9500
C53 H53A 0.9800
C53 H53B 0.9800
C53 H53C 0.9800
C37 C39 1.535(4)
C37 C38 1.545(4)
C25 C26 1.387(4)
C25 C30 1.391(4)
C41 C42 1.389(4)
C41 H41 0.9500
C20 C23A 1.42(3)
C20 C22 1.488(5)
C20 C21 1.527(6)
C20 C21A 1.55(2)
C20 C23 1.545(5)
C20 C22A 1.63(2)
C51 C50 1.341(4)
C51 H51 0.9500
C43 C42 1.376(4)
C43 H43 0.9500
C54 H54A 0.9800
C54 H54B 0.9800
C54 H54C 0.9800
C49 C50 1.446(4)
C49 H49 0.9500
C4 H4A 0.9800
C4 H4B 0.9800
C4 H4C 0.9800
C50 H50 0.9500
C11 C12 1.389(4)
C11 H11 0.9500
C6 H6A 0.9800
C6 H6B 0.9800
C6 H6C 0.9800
C2 H2A 0.9800
C2 H2B 0.9800
C2 H2C 0.9800
C15 C14 1.392(5)
C15 H15 0.9500
C26 C27 1.389(4)
C26 H26 0.9500
C7 H7A 0.9800
C7 H7B 0.9800
C7 H7C 0.9800
C42 H42 0.9500
C39 H39A 0.9800
C39 H39B 0.9800
C39 H39C 0.9800
C38 H38A 0.9800
C38 H38B 0.9800
C38 H38C 0.9800
C3 H3A 0.9800
C3 H3B 0.9800
C3 H3C 0.9800
C19 H19A 0.9800
C19 H19B 0.9800
C19 H19C 0.9800
C30 C29 1.405(4)
C30 H30 0.9500
C18 H18A 0.9800
C18 H18B 0.9800
C18 H18C 0.9800
C8 H8A 0.9800
C8 H8B 0.9800
C8 H8C 0.9800
C17 H17A 0.9800
C17 H17B 0.9800
C17 H17C 0.9800
C14 C13 1.368(5)
C14 H14 0.9500
C29 C28 1.381(6)
C29 H29 0.9500
C12 C13 1.381(5)
C12 H12 0.9500
C23 H23A 0.9800
C23 H23B 0.9800
C23 H23C 0.9800
C28 C27 1.357(6)
C28 H28 0.9500
C13 H13 0.9500
C22 H22A 0.9800
C22 H22B 0.9800
C22 H22C 0.9800
C27 H27 0.9500
C21 H21A 0.9800
C21 H21B 0.9800
C21 H21C 0.9800
C22A H22D 0.9800
C22A H22E 0.9800
C22A H22F 0.9800
C21A H21D 0.9800
C21A H21E 0.9800
C21A H21F 0.9800
C23A H23D 0.9800
C23A H23E 0.9800
C23A H23F 0.9800
